data_4302537
loop_
_publ_author_name
'Jean-Claude G. B\"unzli'
'Nail M. Shavaleev'
'Rosario Scopelliti'
'Fr\'ed\'eric Gumy'

_publ_contact_author_address
;Ecole polytechnique f\'ed\'erale de Lausanne
Institut des sciences et ing\'enierie chimiques
EPFL SB ISIC LCSL
BCH 1402 (B\^at. BCH)
CH-1015 Lausanne
Switzerland
;
_publ_contact_author_email jean-claude.bunzli@epfl.ch
_publ_contact_author_fax '+41 21 693 98 25'
_publ_contact_author_name 'Jean-Claude B\"unzli'
_publ_contact_author_phone '+41 21 693 98 21'
_publ_section_title
;
Benzothiazole- and Benzoxazole-Substituted Pyridine-2-Carboxylates as
Efficient Sensitizers of Europium Luminescence
;
_journal_name_full 'Inorganic Chemistry'
_journal_page_first 6178
_journal_page_last 6191
_journal_paper_doi 10.1021/ic9005136
_journal_volume 48
_journal_year 2009
_chemical_formula_moiety 'C42 H31 N6 Nd O11, C2 H3 N'
_chemical_formula_sum 'C44 H34 N7 Nd O11'
_chemical_formula_weight 981.02
_chemical_name_systematic
; 
 ? 
;
_space_group_IT_number 14
_symmetry_cell_setting monoclinic
_symmetry_space_group_name_Hall '-P 2ybc'
_symmetry_space_group_name_H-M 'P 1 21/c 1'
_atom_sites_solution_hydrogens geom
_atom_sites_solution_primary direct
_atom_sites_solution_secondary difmap
_audit_creation_method SHELXL-97
_cell_angle_alpha 90.00
_cell_angle_beta 96.86(7)
_cell_angle_gamma 90.00
_cell_formula_units_Z 4
_cell_length_a 15.131(16)
_cell_length_b 14.516(14)
_cell_length_c 18.853(11)
_cell_measurement_reflns_used 33
_cell_measurement_temperature 100(2)
_cell_measurement_theta_max 13.771
_cell_measurement_theta_min 4.343
_cell_volume 4111(6)
_computing_cell_refinement 'Dirax/lsq (Duisenberg & Schreurs, 1989-2000)'
_computing_data_collection 'Collect (Bruker AXS BV, 1997-2004)'
_computing_data_reduction 'EvalCCD (Duisenberg & Schreurs, 1990-2000)'
_computing_molecular_graphics 'Bruker SHELXTL'
_computing_publication_material 'Bruker SHELXTL'
_computing_structure_refinement 'SHELXL-97 (Sheldrick, 1997)'
_computing_structure_solution 'SHELXS-97 (Sheldrick, 1990)'
_diffrn_ambient_temperature 100(2)
_diffrn_measured_fraction_theta_full 0.994
_diffrn_measured_fraction_theta_max 0.994
_diffrn_measurement_device_type 'Bruker APEX II CCD'
_diffrn_measurement_method 'phi and omega scans'
_diffrn_radiation_monochromator graphite
_diffrn_radiation_source 'fine-focus sealed tube'
_diffrn_radiation_type MoK\a
_diffrn_radiation_wavelength 0.71073
_diffrn_reflns_av_R_equivalents 0.2462
_diffrn_reflns_av_sigmaI/netI 0.1484
_diffrn_reflns_limit_h_max 18
_diffrn_reflns_limit_h_min -17
_diffrn_reflns_limit_k_max 17
_diffrn_reflns_limit_k_min -16
_diffrn_reflns_limit_l_max 22
_diffrn_reflns_limit_l_min -22
_diffrn_reflns_number 51245
_diffrn_reflns_theta_full 25.03
_diffrn_reflns_theta_max 25.03
_diffrn_reflns_theta_min 3.35
_exptl_absorpt_coefficient_mu 1.335
_exptl_absorpt_correction_T_max 1.0000
_exptl_absorpt_correction_T_min 0.3857
_exptl_absorpt_correction_type multi-scan
_exptl_absorpt_process_details 'SADABS V2.10, G.M.Sheldrick, 2003'
_exptl_crystal_colour colourless
_exptl_crystal_density_diffrn 1.585
_exptl_crystal_density_method 'not measured'
_exptl_crystal_description prismatic
_exptl_crystal_F_000 1980
_exptl_crystal_size_max 0.22
_exptl_crystal_size_mid 0.18
_exptl_crystal_size_min 0.08
_refine_diff_density_max 2.258
_refine_diff_density_min -1.789
_refine_diff_density_rms 0.224
_refine_ls_extinction_method none
_refine_ls_goodness_of_fit_ref 1.073
_refine_ls_hydrogen_treatment riding
_refine_ls_matrix_type full
_refine_ls_number_parameters 580
_refine_ls_number_reflns 7203
_refine_ls_number_restraints 7
_refine_ls_restrained_S_all 1.073
_refine_ls_R_factor_all 0.1944
_refine_ls_R_factor_gt 0.1107
_refine_ls_shift/su_max 0.000
_refine_ls_shift/su_mean 0.000
_refine_ls_structure_factor_coef Fsqd
_refine_ls_weighting_details 'calc w=1/[\s^2^(Fo^2^)+(0.1303P)^2^+38.3262P] where P=(Fo^2^+2Fc^2^)/3'
_refine_ls_weighting_scheme calc
_refine_ls_wR_factor_gt 0.2494
_refine_ls_wR_factor_ref 0.2991
_reflns_number_gt 3836
_reflns_number_total 7203
_reflns_threshold_expression >2sigma(I)
_cod_data_source_file ic9005136_si_001_06.cif
_cod_data_source_block '[Nd(LMe)3(H2O)2)]'
_cod_depositor_comments
;
The following automatic conversions were performed:
'_symmetry_cell_setting' value 'Monoclinic' changed to 'monoclinic'
according to '/home/saulius/struct/CIF-dictionaries/cif_core.dic'
dictionary named 'cif_core.dic' version 2.4.1 from 2010-06-29.

Automatic conversion script
Id: cif_fix_enum 1527 2010-12-29 10:47:43Z saulius 
;
_cod_database_code 4302537

loop_
_symmetry_equiv_pos_as_xyz
'x, y, z'
'-x, y+1/2, -z+1/2'
'-x, -y, -z'
'x, -y-1/2, z-1/2'

loop_
_atom_site_label
_atom_site_type_symbol
_atom_site_fract_x
_atom_site_fract_y
_atom_site_fract_z
_atom_site_U_iso_or_equiv
_atom_site_adp_type
_atom_site_occupancy
_atom_site_symmetry_multiplicity
_atom_site_calc_flag
_atom_site_refinement_flags
_atom_site_disorder_assembly
_atom_site_disorder_group
Nd1 Nd 0.24976(5) 0.38287(6) 0.48825(4) 0.0442(3) Uani 1 1 d . . .
O1 O 0.1461(6) 0.5066(7) 0.4503(5) 0.047(3) Uani 1 1 d . . .
O2 O 0.0406(6) 0.6108(7) 0.4653(5) 0.049(3) Uani 1 1 d . . .
O3 O 0.2917(6) 0.3557(8) 0.7406(5) 0.050(3) Uani 1 1 d . . .
O4 O 0.3508(6) 0.4969(7) 0.5491(5) 0.044(2) Uani 1 1 d . . .
O5 O 0.4525(6) 0.6107(7) 0.5565(5) 0.050(3) Uani 1 1 d . . .
O6 O 0.2366(6) 0.4155(7) 0.2342(5) 0.042(2) Uani 1 1 d . . .
O7 O 0.2494(7) 0.2175(7) 0.4880(6) 0.054(3) Uani 1 1 d . . .
O8 O 0.3521(7) 0.1262(8) 0.4466(6) 0.059(3) Uani 1 1 d . . .
O9 O -0.0525(7) 0.1592(8) 0.4688(6) 0.062(3) Uani 1 1 d . . .
O10 O 0.1015(7) 0.3109(8) 0.4870(6) 0.053(3) Uani 1 1 d D . .
H10A H 0.049(7) 0.333(10) 0.497(9) 0.079 Uiso 1 1 d D . .
H10B H 0.098(11) 0.250(6) 0.487(10) 0.079 Uiso 1 1 d D . .
O11 O 0.3960(7) 0.3136(8) 0.4706(5) 0.052(3) Uani 1 1 d D . .
H11A H 0.441(9) 0.338(10) 0.451(9) 0.077 Uiso 1 1 d D . .
H11B H 0.390(11) 0.255(7) 0.456(9) 0.077 Uiso 1 1 d D . .
N1 N 0.1710(8) 0.4678(8) 0.5871(6) 0.040(3) Uani 1 1 d . . .
N2 N 0.2929(8) 0.3275(10) 0.6241(6) 0.048(3) Uani 1 1 d . . .
N3 N 0.3339(7) 0.4941(8) 0.4077(5) 0.038(3) Uani 1 1 d . . .
N4 N 0.2105(8) 0.3687(8) 0.3438(6) 0.042(3) Uani 1 1 d . . .
N5 N 0.1168(8) 0.1084(9) 0.4446(6) 0.050(3) Uani 1 1 d . . .
N6 N -0.1153(8) 0.0351(10) 0.4080(7) 0.056(4) Uani 1 1 d . . .
C1 C 0.0987(10) 0.5516(10) 0.4872(8) 0.045(4) Uani 1 1 d . . .
C2 C 0.1133(9) 0.5319(10) 0.5687(8) 0.042(4) Uani 1 1 d . . .
C3 C 0.0663(11) 0.5795(12) 0.6172(8) 0.054(4) Uani 1 1 d . . .
H3 H 0.0226 0.6242 0.6014 0.065 Uiso 1 1 calc R . .
C4 C 0.0867(11) 0.5582(13) 0.6897(8) 0.059(5) Uani 1 1 d . . .
H4 H 0.0580 0.5895 0.7249 0.071 Uiso 1 1 calc R . .
C5 C 0.1498(11) 0.4903(11) 0.7091(8) 0.050(4) Uani 1 1 d . . .
H5 H 0.1640 0.4744 0.7581 0.060 Uiso 1 1 calc R . .
C6 C 0.1911(9) 0.4464(10) 0.6588(8) 0.041(4) Uani 1 1 d . . .
C7 C 0.2608(9) 0.3744(11) 0.6695(7) 0.047(4) Uani 1 1 d . . .
C8 C 0.3530(10) 0.2862(12) 0.7344(7) 0.051(4) Uani 1 1 d . . .
C9 C 0.4048(10) 0.2417(12) 0.7887(8) 0.054(4) Uani 1 1 d . . .
H9 H 0.4036 0.2574 0.8375 0.064 Uiso 1 1 calc R . .
C10 C 0.4589(11) 0.1724(13) 0.7673(9) 0.062(5) Uani 1 1 d . . .
H10 H 0.4951 0.1395 0.8034 0.074 Uiso 1 1 calc R . .
C11 C 0.4636(10) 0.1469(11) 0.6938(8) 0.050(4) Uani 1 1 d . . .
C12 C 0.4073(9) 0.1969(11) 0.6415(8) 0.045(4) Uani 1 1 d . . .
H12 H 0.4073 0.1828 0.5923 0.054 Uiso 1 1 calc R . .
C13 C 0.3537(9) 0.2643(11) 0.6614(8) 0.043(4) Uani 1 1 d . . .
C14 C 0.5220(10) 0.0675(13) 0.6763(8) 0.061(5) Uani 1 1 d . . .
H14A H 0.5332 0.0269 0.7179 0.092 Uiso 1 1 calc R . .
H14B H 0.5787 0.0914 0.6637 0.092 Uiso 1 1 calc R . .
H14C H 0.4919 0.0328 0.6358 0.092 Uiso 1 1 calc R . .
C15 C 0.3995(8) 0.5541(11) 0.5218(7) 0.036(3) Uani 1 1 d . . .
C16 C 0.3913(9) 0.5555(11) 0.4391(7) 0.042(4) Uani 1 1 d . . .
C17 C 0.4393(10) 0.6137(12) 0.4016(8) 0.053(4) Uani 1 1 d . . .
H17 H 0.4817 0.6548 0.4255 0.063 Uiso 1 1 calc R . .
C18 C 0.4245(10) 0.6112(11) 0.3270(8) 0.053(4) Uani 1 1 d . . .
H18 H 0.4559 0.6521 0.2996 0.063 Uiso 1 1 calc R . .
C19 C 0.3636(9) 0.5489(10) 0.2928(7) 0.043(4) Uani 1 1 d . . .
H19 H 0.3523 0.5461 0.2422 0.052 Uiso 1 1 calc R . .
C20 C 0.3212(10) 0.4923(10) 0.3352(7) 0.044(4) Uani 1 1 d . . .
C21 C 0.2540(8) 0.4234(10) 0.3066(7) 0.036(3) Uani 1 1 d . . .
C22 C 0.1700(9) 0.3487(11) 0.2264(8) 0.045(4) Uani 1 1 d . . .
C23 C 0.1281(9) 0.3149(11) 0.1615(8) 0.050(4) Uani 1 1 d . . .
H23 H 0.1442 0.3334 0.1164 0.060 Uiso 1 1 calc R . .
C24 C 0.0598(9) 0.2508(12) 0.1691(8) 0.051(4) Uani 1 1 d . . .
H24 H 0.0264 0.2275 0.1270 0.061 Uiso 1 1 calc R . .
C25 C 0.0382(9) 0.2193(10) 0.2364(8) 0.043(4) Uani 1 1 d . . .
C26 C 0.0840(10) 0.2539(10) 0.2990(8) 0.045(4) Uani 1 1 d . . .
H26 H 0.0703 0.2338 0.3444 0.053 Uiso 1 1 calc R . .
C27 C 0.1510(9) 0.3197(10) 0.2933(7) 0.042(4) Uani 1 1 d . . .
C28 C -0.0384(10) 0.1529(12) 0.2373(8) 0.054(4) Uani 1 1 d . . .
H28A H -0.0290 0.1149 0.2805 0.081 Uiso 1 1 calc R . .
H28B H -0.0418 0.1132 0.1950 0.081 Uiso 1 1 calc R . .
H28C H -0.0941 0.1875 0.2368 0.081 Uiso 1 1 calc R . .
C29 C 0.2734(11) 0.1431(12) 0.4566(8) 0.052(4) Uani 1 1 d . . .
C30 C 0.1985(10) 0.0777(12) 0.4333(8) 0.053(4) Uani 1 1 d . . .
C31 C 0.2167(10) -0.0045(11) 0.3994(7) 0.046(4) Uani 1 1 d . . .
H31 H 0.2758 -0.0204 0.3918 0.056 Uiso 1 1 calc R . .
C32 C 0.1463(12) -0.0614(12) 0.3777(8) 0.062(5) Uani 1 1 d . . .
H32 H 0.1568 -0.1185 0.3555 0.075 Uiso 1 1 calc R . .
C33 C 0.0583(10) -0.0361(13) 0.3877(8) 0.054(4) Uani 1 1 d . . .
H33 H 0.0086 -0.0749 0.3739 0.065 Uiso 1 1 calc R . .
C34 C 0.0499(11) 0.0496(13) 0.4193(9) 0.056(4) Uani 1 1 d . . .
C35 C -0.0432(11) 0.0801(12) 0.4302(8) 0.055(4) Uani 1 1 d . . .
C36 C -0.1834(10) 0.0882(13) 0.4319(8) 0.058(5) Uani 1 1 d . . .
C37 C -0.2753(11) 0.0787(12) 0.4296(8) 0.055(4) Uani 1 1 d . . .
H37 H -0.3044 0.0298 0.4027 0.066 Uiso 1 1 calc R . .
C38 C -0.3252(11) 0.1385(14) 0.4654(9) 0.067(5) Uani 1 1 d . . .
C39 C -0.2809(12) 0.2159(14) 0.5071(9) 0.068(5) Uani 1 1 d . . .
H39 H -0.3141 0.2576 0.5324 0.082 Uiso 1 1 calc R . .
C40 C -0.1900(11) 0.2254(13) 0.5082(9) 0.063(5) Uani 1 1 d . . .
H40 H -0.1601 0.2741 0.5348 0.076 Uiso 1 1 calc R . .
C41 C -0.1425(10) 0.1654(14) 0.4713(9) 0.064(5) Uani 1 1 d . . .
C42 C -0.4236(11) 0.1252(15) 0.4679(11) 0.081(6) Uani 1 1 d . . .
H42A H -0.4548 0.1284 0.4193 0.122 Uiso 1 1 calc R . .
H42B H -0.4459 0.1737 0.4972 0.122 Uiso 1 1 calc R . .
H42C H -0.4340 0.0648 0.4887 0.122 Uiso 1 1 calc R . .
C43 C 0.3033(12) 0.6821(15) 0.6621(9) 0.076(6) Uani 1 1 d . . .
H43A H 0.2517 0.7002 0.6285 0.114 Uiso 1 1 calc R . .
H43B H 0.3162 0.6168 0.6555 0.114 Uiso 1 1 calc R . .
H43C H 0.3550 0.7191 0.6531 0.114 Uiso 1 1 calc R . .
C44 C 0.2844(12) 0.6971(14) 0.7332(12) 0.069(5) Uani 1 1 d . . .
N7 N 0.2679(13) 0.7158(14) 0.7885(12) 0.106(7) Uani 1 1 d . . .

loop_
_atom_site_aniso_label
_atom_site_aniso_U_11
_atom_site_aniso_U_22
_atom_site_aniso_U_33
_atom_site_aniso_U_23
_atom_site_aniso_U_13
_atom_site_aniso_U_12
Nd1 0.0396(5) 0.0588(6) 0.0312(4) -0.0002(4) -0.0081(3) -0.0041(5)
O1 0.031(5) 0.060(7) 0.050(6) -0.004(5) 0.004(5) -0.005(5)
O2 0.048(6) 0.063(7) 0.035(5) -0.003(5) -0.003(4) 0.001(6)
O3 0.041(6) 0.078(8) 0.028(5) 0.010(5) -0.007(4) 0.003(6)
O4 0.045(6) 0.049(7) 0.035(5) 0.001(5) -0.004(4) 0.001(5)
O5 0.037(5) 0.065(7) 0.045(6) 0.004(5) -0.004(4) -0.014(5)
O6 0.035(5) 0.051(6) 0.038(5) -0.002(4) -0.008(4) -0.002(5)
O7 0.045(6) 0.047(7) 0.069(7) 0.005(6) -0.001(5) 0.003(6)
O8 0.039(6) 0.071(8) 0.066(7) -0.008(6) 0.001(5) -0.008(6)
O9 0.052(7) 0.061(8) 0.070(8) -0.006(6) -0.006(6) 0.000(6)
O10 0.032(6) 0.075(8) 0.048(6) -0.004(6) -0.009(5) -0.011(6)
O11 0.050(7) 0.062(8) 0.040(6) -0.003(5) -0.007(5) -0.009(6)
N1 0.042(7) 0.038(7) 0.039(7) 0.004(5) -0.005(5) -0.009(6)
N2 0.037(7) 0.074(10) 0.033(7) -0.005(6) -0.003(5) -0.007(7)
N3 0.037(6) 0.045(7) 0.030(6) 0.004(5) -0.010(5) -0.002(6)
N4 0.044(7) 0.042(8) 0.037(6) -0.005(5) -0.004(5) 0.009(6)
N5 0.036(7) 0.067(9) 0.046(7) 0.010(7) -0.004(5) -0.001(7)
N6 0.032(7) 0.083(11) 0.050(8) 0.009(7) -0.012(6) -0.001(7)
C1 0.049(9) 0.041(9) 0.039(8) 0.007(7) -0.016(7) 0.010(8)
C2 0.038(8) 0.041(9) 0.042(8) 0.005(7) -0.018(6) -0.010(7)
C3 0.049(10) 0.063(11) 0.049(10) -0.001(8) -0.004(7) -0.007(8)
C4 0.054(10) 0.086(14) 0.040(9) -0.001(9) 0.014(8) -0.021(10)
C5 0.061(10) 0.053(10) 0.033(8) -0.001(7) -0.013(7) 0.001(9)
C6 0.029(7) 0.045(9) 0.047(9) 0.006(7) -0.010(6) -0.008(7)
C7 0.039(8) 0.065(11) 0.032(8) 0.008(8) -0.011(6) -0.002(8)
C8 0.050(10) 0.073(12) 0.029(8) 0.005(7) -0.003(7) -0.017(9)
C9 0.036(9) 0.080(13) 0.040(9) 0.004(8) -0.015(7) -0.017(9)
C10 0.044(10) 0.070(13) 0.068(12) 0.015(9) -0.010(8) -0.004(9)
C11 0.036(8) 0.063(11) 0.049(9) 0.004(8) -0.003(7) -0.002(8)
C12 0.038(8) 0.056(10) 0.039(8) 0.000(7) -0.001(6) -0.015(8)
C13 0.022(7) 0.055(10) 0.049(9) 0.005(7) -0.010(6) -0.001(7)
C14 0.044(9) 0.090(13) 0.045(9) 0.003(9) -0.013(7) 0.000(9)
C15 0.018(7) 0.056(10) 0.032(7) 0.001(7) -0.008(5) 0.006(7)
C16 0.030(8) 0.056(10) 0.038(8) -0.005(7) -0.006(6) -0.003(7)
C17 0.050(9) 0.065(11) 0.040(8) -0.016(8) -0.008(7) 0.003(9)
C18 0.045(9) 0.060(11) 0.050(9) -0.003(8) -0.010(7) 0.001(8)
C19 0.042(8) 0.054(10) 0.033(8) 0.004(7) 0.000(6) -0.014(7)
C20 0.059(10) 0.036(9) 0.034(8) -0.001(6) -0.013(7) 0.006(7)
C21 0.021(7) 0.051(9) 0.033(7) 0.006(7) -0.007(5) 0.014(6)
C22 0.030(8) 0.052(10) 0.050(9) -0.006(7) -0.005(6) 0.006(7)
C23 0.035(8) 0.075(12) 0.037(8) -0.012(7) -0.008(6) -0.011(8)
C24 0.024(7) 0.081(12) 0.047(9) -0.008(8) 0.001(6) 0.004(8)
C25 0.035(8) 0.046(9) 0.049(9) 0.003(7) 0.005(6) 0.003(7)
C26 0.047(9) 0.047(9) 0.036(8) 0.006(7) -0.011(6) -0.006(8)
C27 0.037(8) 0.051(10) 0.039(8) 0.006(7) 0.003(6) 0.009(7)
C28 0.043(9) 0.078(12) 0.041(8) -0.008(8) 0.001(7) -0.013(8)
C29 0.053(11) 0.061(12) 0.040(8) 0.005(8) 0.001(7) -0.002(9)
C30 0.033(8) 0.075(12) 0.046(9) 0.004(8) -0.009(7) -0.005(8)
C31 0.040(9) 0.060(11) 0.042(8) 0.005(7) 0.013(7) -0.001(8)
C32 0.085(14) 0.057(11) 0.040(9) -0.009(8) -0.013(8) -0.017(10)
C33 0.041(9) 0.077(13) 0.043(9) 0.003(8) -0.003(7) 0.005(9)
C34 0.050(10) 0.068(12) 0.051(10) 0.008(9) 0.002(8) 0.002(9)
C35 0.054(11) 0.062(11) 0.048(9) 0.011(8) 0.000(8) 0.003(9)
C36 0.031(8) 0.102(15) 0.036(8) 0.018(8) -0.010(6) 0.007(9)
C37 0.057(11) 0.059(11) 0.044(9) 0.003(8) -0.014(8) -0.012(9)
C38 0.046(10) 0.093(15) 0.058(11) 0.024(10) -0.011(8) -0.003(10)
C39 0.053(10) 0.096(15) 0.051(10) 0.001(9) -0.016(8) -0.011(10)
C40 0.045(10) 0.085(14) 0.061(11) 0.004(9) 0.013(8) 0.009(10)
C41 0.025(8) 0.106(15) 0.056(10) 0.020(10) -0.010(7) -0.011(9)
C42 0.045(10) 0.108(17) 0.086(14) 0.010(12) -0.012(9) -0.028(11)
C43 0.057(11) 0.114(17) 0.054(11) 0.009(11) -0.002(9) -0.019(11)
C44 0.054(11) 0.073(14) 0.075(14) -0.009(10) -0.007(10) 0.008(10)
N7 0.100(15) 0.114(16) 0.107(16) -0.051(13) 0.025(12) -0.030(12)

loop_
_atom_type_symbol
_atom_type_description
_atom_type_scat_dispersion_real
_atom_type_scat_dispersion_imag
_atom_type_scat_source
C C 0.0033 0.0016 'International Tables Vol C Tables 4.2.6.8 and 6.1.1.4'
H H 0.0000 0.0000 'International Tables Vol C Tables 4.2.6.8 and 6.1.1.4'
N N 0.0061 0.0033 'International Tables Vol C Tables 4.2.6.8 and 6.1.1.4'
O O 0.0106 0.0060 'International Tables Vol C Tables 4.2.6.8 and 6.1.1.4'
Nd Nd -0.1943 3.0179 'International Tables Vol C Tables 4.2.6.8 and 6.1.1.4'

loop_
_geom_angle_atom_site_label_1
_geom_angle_atom_site_label_2
_geom_angle_atom_site_label_3
_geom_angle
_geom_angle_site_symmetry_1
_geom_angle_site_symmetry_3
_geom_angle_publ_flag
O7 Nd1 O1 137.4(3) . . ?
O7 Nd1 O4 132.8(3) . . ?
O1 Nd1 O4 89.0(3) . . ?
O7 Nd1 O10 64.9(4) . . ?
O1 Nd1 O10 75.9(4) . . ?
O4 Nd1 O10 143.8(3) . . ?
O7 Nd1 O11 66.3(3) . . ?
O1 Nd1 O11 144.1(3) . . ?
O4 Nd1 O11 79.6(3) . . ?
O10 Nd1 O11 130.4(4) . . ?
O7 Nd1 N1 117.9(4) . . ?
O1 Nd1 N1 62.1(3) . . ?
O4 Nd1 N1 70.2(3) . . ?
O10 Nd1 N1 73.6(4) . . ?
O11 Nd1 N1 140.2(3) . . ?
O7 Nd1 N3 127.6(4) . . ?
O1 Nd1 N3 73.7(3) . . ?
O4 Nd1 N3 62.6(3) . . ?
O10 Nd1 N3 138.7(3) . . ?
O11 Nd1 N3 70.9(4) . . ?
N1 Nd1 N3 114.2(4) . . ?
O7 Nd1 N2 72.7(4) . . ?
O1 Nd1 N2 125.1(4) . . ?
O4 Nd1 N2 71.8(4) . . ?
O10 Nd1 N2 90.0(4) . . ?
O11 Nd1 N2 83.6(4) . . ?
N1 Nd1 N2 62.9(4) . . ?
N3 Nd1 N2 130.6(3) . . ?
O7 Nd1 N4 85.6(4) . . ?
O1 Nd1 N4 72.9(3) . . ?
O4 Nd1 N4 124.7(3) . . ?
O10 Nd1 N4 82.5(4) . . ?
O11 Nd1 N4 85.8(3) . . ?
N1 Nd1 N4 132.8(3) . . ?
N3 Nd1 N4 62.3(3) . . ?
N2 Nd1 N4 158.2(4) . . ?
C1 O1 Nd1 128.1(9) . . ?
C8 O3 C7 102.3(11) . . ?
C15 O4 Nd1 128.1(8) . . ?
C21 O6 C22 102.5(10) . . ?
C29 O7 Nd1 145.9(10) . . ?
C41 O9 C35 103.7(13) . . ?
Nd1 O10 H10A 132(10) . . ?
Nd1 O10 H10B 119(10) . . ?
H10A O10 H10B 108(10) . . ?
Nd1 O11 H11A 130(10) . . ?
Nd1 O11 H11B 111(10) . . ?
H11A O11 H11B 108(10) . . ?
C2 N1 C6 119.1(13) . . ?
C2 N1 Nd1 119.5(9) . . ?
C6 N1 Nd1 121.4(9) . . ?
C7 N2 C13 107.2(12) . . ?
C7 N2 Nd1 115.1(10) . . ?
C13 N2 Nd1 137.0(10) . . ?
C16 N3 C20 117.8(12) . . ?
C16 N3 Nd1 119.1(9) . . ?
C20 N3 Nd1 123.1(9) . . ?
C21 N4 C27 105.5(11) . . ?
C21 N4 Nd1 115.6(9) . . ?
C27 N4 Nd1 138.8(9) . . ?
C30 N5 C34 113.1(14) . . ?
C35 N6 C36 104.0(14) . . ?
O1 C1 O2 126.8(13) . . ?
O1 C1 C2 115.8(12) . . ?
O2 C1 C2 117.4(14) . . ?
N1 C2 C3 123.7(14) . . ?
N1 C2 C1 114.2(13) . . ?
C3 C2 C1 122.1(13) . . ?
C4 C3 C2 117.3(16) . . ?
C4 C3 H3 121.3 . . ?
C2 C3 H3 121.3 . . ?
C5 C4 C3 118.5(15) . . ?
C5 C4 H4 120.7 . . ?
C3 C4 H4 120.7 . . ?
C6 C5 C4 120.5(14) . . ?
C6 C5 H5 119.7 . . ?
C4 C5 H5 119.7 . . ?
C5 C6 N1 120.8(13) . . ?
C5 C6 C7 128.0(13) . . ?
N1 C6 C7 111.2(13) . . ?
N2 C7 O3 116.4(14) . . ?
N2 C7 C6 128.7(13) . . ?
O3 C7 C6 114.8(13) . . ?
C9 C8 O3 127.5(14) . . ?
C9 C8 C13 123.3(17) . . ?
O3 C8 C13 109.1(12) . . ?
C8 C9 C10 115.4(15) . . ?
C8 C9 H9 122.3 . . ?
C10 C9 H9 122.3 . . ?
C9 C10 C11 124.3(15) . . ?
C9 C10 H10 117.9 . . ?
C11 C10 H10 117.9 . . ?
C12 C11 C10 116.1(15) . . ?
C12 C11 C14 123.6(14) . . ?
C10 C11 C14 120.2(14) . . ?
C13 C12 C11 120.4(14) . . ?
C13 C12 H12 119.8 . . ?
C11 C12 H12 119.8 . . ?
C12 C13 C8 120.5(14) . . ?
C12 C13 N2 134.7(14) . . ?
C8 C13 N2 104.8(13) . . ?
C11 C14 H14A 109.5 . . ?
C11 C14 H14B 109.5 . . ?
H14A C14 H14B 109.5 . . ?
C11 C14 H14C 109.5 . . ?
H14A C14 H14C 109.5 . . ?
H14B C14 H14C 109.5 . . ?
O4 C15 O5 125.3(12) . . ?
O4 C15 C16 116.1(12) . . ?
O5 C15 C16 118.6(13) . . ?
N3 C16 C17 122.8(13) . . ?
N3 C16 C15 114.0(13) . . ?
C17 C16 C15 123.2(13) . . ?
C16 C17 C18 118.3(14) . . ?
C16 C17 H17 120.8 . . ?
C18 C17 H17 120.8 . . ?
C19 C18 C17 120.0(15) . . ?
C19 C18 H18 120.0 . . ?
C17 C18 H18 120.0 . . ?
C20 C19 C18 117.0(13) . . ?
C20 C19 H19 121.5 . . ?
C18 C19 H19 121.5 . . ?
N3 C20 C19 124.1(13) . . ?
N3 C20 C21 112.8(13) . . ?
C19 C20 C21 123.1(12) . . ?
N4 C21 O6 116.2(12) . . ?
N4 C21 C20 126.1(12) . . ?
O6 C21 C20 117.7(12) . . ?
C27 C22 O6 109.8(12) . . ?
C27 C22 C23 124.5(15) . . ?
O6 C22 C23 125.7(14) . . ?
C22 C23 C24 113.8(14) . . ?
C22 C23 H23 123.1 . . ?
C24 C23 H23 123.1 . . ?
C23 C24 C25 123.4(14) . . ?
C23 C24 H24 118.3 . . ?
C25 C24 H24 118.3 . . ?
C26 C25 C24 119.9(14) . . ?
C26 C25 C28 121.9(13) . . ?
C24 C25 C28 118.2(13) . . ?
C25 C26 C27 118.1(13) . . ?
C25 C26 H26 121.0 . . ?
C27 C26 H26 121.0 . . ?
C22 C27 C26 120.3(13) . . ?
C22 C27 N4 105.9(13) . . ?
C26 C27 N4 133.9(13) . . ?
C25 C28 H28A 109.5 . . ?
C25 C28 H28B 109.5 . . ?
H28A C28 H28B 109.5 . . ?
C25 C28 H28C 109.5 . . ?
H28A C28 H28C 109.5 . . ?
H28B C28 H28C 109.5 . . ?
O8 C29 O7 123.4(15) . . ?
O8 C29 C30 122.0(15) . . ?
O7 C29 C30 114.5(14) . . ?
N5 C30 C31 125.9(14) . . ?
N5 C30 C29 114.6(15) . . ?
C31 C30 C29 119.3(14) . . ?
C32 C31 C30 117.6(15) . . ?
C32 C31 H31 121.2 . . ?
C30 C31 H31 121.2 . . ?
C31 C32 C33 120.9(16) . . ?
C31 C32 H32 119.6 . . ?
C33 C32 H32 119.6 . . ?
C34 C33 C32 115.1(16) . . ?
C34 C33 H33 122.4 . . ?
C32 C33 H33 122.4 . . ?
N5 C34 C33 127.3(15) . . ?
N5 C34 C35 115.7(15) . . ?
C33 C34 C35 117.0(15) . . ?
N6 C35 O9 117.1(15) . . ?
N6 C35 C34 124.7(16) . . ?
O9 C35 C34 118.1(15) . . ?
C37 C36 N6 134.8(17) . . ?
C37 C36 C41 117.3(16) . . ?
N6 C36 C41 107.8(13) . . ?
C38 C37 C36 121.8(16) . . ?
C38 C37 H37 119.1 . . ?
C36 C37 H37 119.1 . . ?
C37 C38 C39 119.8(15) . . ?
C37 C38 C42 122.3(18) . . ?
C39 C38 C42 117.8(18) . . ?
C40 C39 C38 118.0(18) . . ?
C40 C39 H39 121.0 . . ?
C38 C39 H39 121.0 . . ?
C41 C40 C39 120.8(18) . . ?
C41 C40 H40 119.6 . . ?
C39 C40 H40 119.6 . . ?
O9 C41 C40 130.0(17) . . ?
O9 C41 C36 107.4(16) . . ?
C40 C41 C36 122.4(15) . . ?
C38 C42 H42A 109.5 . . ?
C38 C42 H42B 109.5 . . ?
H42A C42 H42B 109.5 . . ?
C38 C42 H42C 109.5 . . ?
H42A C42 H42C 109.5 . . ?
H42B C42 H42C 109.5 . . ?
C44 C43 H43A 109.5 . . ?
C44 C43 H43B 109.5 . . ?
H43A C43 H43B 109.5 . . ?
C44 C43 H43C 109.5 . . ?
H43A C43 H43C 109.5 . . ?
H43B C43 H43C 109.5 . . ?
N7 C44 C43 175(2) . . ?

loop_
_geom_bond_atom_site_label_1
_geom_bond_atom_site_label_2
_geom_bond_distance
_geom_bond_site_symmetry_2
_geom_bond_publ_flag
Nd1 O7 2.401(11) . ?
Nd1 O1 2.436(11) . ?
Nd1 O4 2.445(10) . ?
Nd1 O10 2.472(10) . ?
Nd1 O11 2.489(11) . ?
Nd1 N1 2.636(12) . ?
Nd1 N3 2.645(11) . ?
Nd1 N2 2.690(12) . ?
Nd1 N4 2.725(11) . ?
O1 C1 1.242(17) . ?
O2 C1 1.264(16) . ?
O3 C8 1.385(19) . ?
O3 C7 1.391(15) . ?
O4 C15 1.260(16) . ?
O5 C15 1.272(16) . ?
O6 C21 1.363(15) . ?
O6 C22 1.393(17) . ?
O7 C29 1.304(18) . ?
O8 C29 1.253(18) . ?
O9 C41 1.371(18) . ?
O9 C35 1.38(2) . ?
O10 H10A 0.89(8) . ?
O10 H10B 0.89(8) . ?
O11 H11A 0.89(8) . ?
O11 H11B 0.89(8) . ?
N1 C2 1.295(18) . ?
N1 C6 1.384(17) . ?
N2 C7 1.238(18) . ?
N2 C13 1.424(18) . ?
N3 C16 1.333(17) . ?
N3 C20 1.358(17) . ?
N4 C21 1.291(17) . ?
N4 C27 1.421(18) . ?
N5 C30 1.355(19) . ?
N5 C34 1.37(2) . ?
N6 C35 1.30(2) . ?
N6 C36 1.40(2) . ?
C1 C2 1.55(2) . ?
C2 C3 1.40(2) . ?
C3 C4 1.40(2) . ?
C3 H3 0.9500 . ?
C4 C5 1.39(2) . ?
C4 H4 0.9500 . ?
C5 C6 1.36(2) . ?
C5 H5 0.9500 . ?
C6 C7 1.48(2) . ?
C8 C9 1.37(2) . ?
C8 C13 1.41(2) . ?
C9 C10 1.39(2) . ?
C9 H9 0.9500 . ?
C10 C11 1.45(2) . ?
C10 H10 0.9500 . ?
C11 C12 1.42(2) . ?
C11 C14 1.51(2) . ?
C12 C13 1.35(2) . ?
C12 H12 0.9500 . ?
C14 H14A 0.9800 . ?
C14 H14B 0.9800 . ?
C14 H14C 0.9800 . ?
C15 C16 1.549(19) . ?
C16 C17 1.37(2) . ?
C17 C18 1.40(2) . ?
C17 H17 0.9500 . ?
C18 C19 1.39(2) . ?
C18 H18 0.9500 . ?
C19 C20 1.36(2) . ?
C19 H19 0.9500 . ?
C20 C21 1.48(2) . ?
C22 C27 1.39(2) . ?
C22 C23 1.398(19) . ?
C23 C24 1.41(2) . ?
C23 H23 0.9500 . ?
C24 C25 1.42(2) . ?
C24 H24 0.9500 . ?
C25 C26 1.389(19) . ?
C25 C28 1.509(19) . ?
C26 C27 1.41(2) . ?
C26 H26 0.9500 . ?
C28 H28A 0.9800 . ?
C28 H28B 0.9800 . ?
C28 H28C 0.9800 . ?
C29 C30 1.50(2) . ?
C30 C31 1.40(2) . ?
C31 C32 1.37(2) . ?
C31 H31 0.9500 . ?
C32 C33 1.42(2) . ?
C32 H32 0.9500 . ?
C33 C34 1.39(2) . ?
C33 H33 0.9500 . ?
C34 C35 1.51(2) . ?
C36 C37 1.39(2) . ?
C36 C41 1.44(3) . ?
C37 C38 1.38(2) . ?
C37 H37 0.9500 . ?
C38 C39 1.48(3) . ?
C38 C42 1.51(2) . ?
C39 C40 1.38(2) . ?
C39 H39 0.9500 . ?
C40 C41 1.37(2) . ?
C40 H40 0.9500 . ?
C42 H42A 0.9800 . ?
C42 H42B 0.9800 . ?
C42 H42C 0.9800 . ?
C43 C44 1.42(3) . ?
C43 H43A 0.9800 . ?
C43 H43B 0.9800 . ?
C43 H43C 0.9800 . ?
C44 N7 1.13(2) . ?

loop_
_geom_hbond_atom_site_label_D
_geom_hbond_atom_site_label_H
_geom_hbond_atom_site_label_A
_geom_hbond_distance_DH
_geom_hbond_distance_HA
_geom_hbond_distance_DA
_geom_hbond_angle_DHA
_geom_hbond_site_symmetry_A
O10 H10A O2 0.89(8) 1.81(9) 2.681(15) 166(17) 3_566
O10 H10B N5 0.89(8) 2.23(10) 3.061(18) 156(15) .
O10 H10B O9 0.89(8) 2.61(14) 3.194(15) 124(13) .
O11 H11A O5 0.89(8) 1.79(10) 2.646(14) 160(16) 3_666
O11 H11B O8 0.89(8) 1.96(9) 2.824(16) 163(15) .

loop_
_geom_torsion_atom_site_label_1
_geom_torsion_atom_site_label_2
_geom_torsion_atom_site_label_3
_geom_torsion_atom_site_label_4
_geom_torsion
_geom_torsion_site_symmetry_1
_geom_torsion_site_symmetry_2
_geom_torsion_site_symmetry_3
_geom_torsion_site_symmetry_4
_geom_torsion_publ_flag
O7 Nd1 O1 C1 97.6(13) . . . . ?
O4 Nd1 O1 C1 -72.4(12) . . . . ?
O10 Nd1 O1 C1 74.3(12) . . . . ?
O11 Nd1 O1 C1 -143.1(11) . . . . ?
N1 Nd1 O1 C1 -4.4(11) . . . . ?
N3 Nd1 O1 C1 -134.0(12) . . . . ?
N2 Nd1 O1 C1 -5.5(13) . . . . ?
N4 Nd1 O1 C1 160.7(12) . . . . ?
O7 Nd1 O4 C15 114.5(11) . . . . ?
O1 Nd1 O4 C15 -74.7(11) . . . . ?
O10 Nd1 O4 C15 -139.0(10) . . . . ?
O11 Nd1 O4 C15 71.1(11) . . . . ?
N1 Nd1 O4 C15 -135.3(11) . . . . ?
N3 Nd1 O4 C15 -2.7(10) . . . . ?
N2 Nd1 O4 C15 157.7(11) . . . . ?
N4 Nd1 O4 C15 -6.4(12) . . . . ?
O1 Nd1 O7 C29 101.0(17) . . . . ?
O4 Nd1 O7 C29 -92.7(18) . . . . ?
O10 Nd1 O7 C29 126.1(18) . . . . ?
O11 Nd1 O7 C29 -45.1(17) . . . . ?
N1 Nd1 O7 C29 179.1(17) . . . . ?
N3 Nd1 O7 C29 -7.2(19) . . . . ?
N2 Nd1 O7 C29 -135.6(18) . . . . ?
N4 Nd1 O7 C29 42.3(17) . . . . ?
O7 Nd1 N1 C2 -129.2(10) . . . . ?
O1 Nd1 N1 C2 2.3(9) . . . . ?
O4 Nd1 N1 C2 102.1(10) . . . . ?
O10 Nd1 N1 C2 -80.2(10) . . . . ?
O11 Nd1 N1 C2 145.2(9) . . . . ?
N3 Nd1 N1 C2 56.4(10) . . . . ?
N2 Nd1 N1 C2 -178.8(11) . . . . ?
N4 Nd1 N1 C2 -17.4(12) . . . . ?
O7 Nd1 N1 C6 51.9(10) . . . . ?
O1 Nd1 N1 C6 -176.7(10) . . . . ?
O4 Nd1 N1 C6 -76.9(9) . . . . ?
O10 Nd1 N1 C6 100.8(10) . . . . ?
O11 Nd1 N1 C6 -33.8(12) . . . . ?
N3 Nd1 N1 C6 -122.6(9) . . . . ?
N2 Nd1 N1 C6 2.3(9) . . . . ?
N4 Nd1 N1 C6 163.6(9) . . . . ?
O7 Nd1 N2 C7 -141.5(11) . . . . ?
O1 Nd1 N2 C7 -5.2(12) . . . . ?
O4 Nd1 N2 C7 70.2(11) . . . . ?
O10 Nd1 N2 C7 -77.9(11) . . . . ?
O11 Nd1 N2 C7 151.4(11) . . . . ?
N1 Nd1 N2 C7 -6.3(10) . . . . ?
N3 Nd1 N2 C7 93.4(11) . . . . ?
N4 Nd1 N2 C7 -147.2(11) . . . . ?
O7 Nd1 N2 C13 49.3(13) . . . . ?
O1 Nd1 N2 C13 -174.4(12) . . . . ?
O4 Nd1 N2 C13 -99.0(13) . . . . ?
O10 Nd1 N2 C13 112.9(13) . . . . ?
O11 Nd1 N2 C13 -17.8(13) . . . . ?
N1 Nd1 N2 C13 -175.5(14) . . . . ?
N3 Nd1 N2 C13 -75.8(14) . . . . ?
N4 Nd1 N2 C13 43.6(18) . . . . ?
O7 Nd1 N3 C16 -122.7(10) . . . . ?
O1 Nd1 N3 C16 99.3(10) . . . . ?
O4 Nd1 N3 C16 1.7(9) . . . . ?
O10 Nd1 N3 C16 143.6(10) . . . . ?
O11 Nd1 N3 C16 -86.3(10) . . . . ?
N1 Nd1 N3 C16 51.1(11) . . . . ?
N2 Nd1 N3 C16 -23.2(12) . . . . ?
N4 Nd1 N3 C16 178.3(11) . . . . ?
O7 Nd1 N3 C20 57.7(11) . . . . ?
O1 Nd1 N3 C20 -80.2(10) . . . . ?
O4 Nd1 N3 C20 -177.8(11) . . . . ?
O10 Nd1 N3 C20 -36.0(13) . . . . ?
O11 Nd1 N3 C20 94.2(11) . . . . ?
N1 Nd1 N3 C20 -128.5(10) . . . . ?
N2 Nd1 N3 C20 157.3(10) . . . . ?
N4 Nd1 N3 C20 -1.3(10) . . . . ?
O7 Nd1 N4 C21 -136.2(10) . . . . ?
O1 Nd1 N4 C21 81.1(9) . . . . ?
O4 Nd1 N4 C21 4.6(11) . . . . ?
O10 Nd1 N4 C21 158.6(10) . . . . ?
O11 Nd1 N4 C21 -69.7(9) . . . . ?
N1 Nd1 N4 C21 99.2(10) . . . . ?
N3 Nd1 N4 C21 0.9(9) . . . . ?
N2 Nd1 N4 C21 -130.7(11) . . . . ?
O7 Nd1 N4 C27 47.3(13) . . . . ?
O1 Nd1 N4 C27 -95.4(13) . . . . ?
O4 Nd1 N4 C27 -171.9(12) . . . . ?
O10 Nd1 N4 C27 -17.9(13) . . . . ?
O11 Nd1 N4 C27 113.8(13) . . . . ?
N1 Nd1 N4 C27 -77.3(14) . . . . ?
N3 Nd1 N4 C27 -175.6(14) . . . . ?
N2 Nd1 N4 C27 52.8(18) . . . . ?
Nd1 O1 C1 O2 -174.3(10) . . . . ?
Nd1 O1 C1 C2 5.6(18) . . . . ?
C6 N1 C2 C3 -3(2) . . . . ?
Nd1 N1 C2 C3 178.4(11) . . . . ?
C6 N1 C2 C1 178.2(12) . . . . ?
Nd1 N1 C2 C1 -0.8(15) . . . . ?
O1 C1 C2 N1 -2.6(19) . . . . ?
O2 C1 C2 N1 177.2(13) . . . . ?
O1 C1 C2 C3 178.1(14) . . . . ?
O2 C1 C2 C3 -2(2) . . . . ?
N1 C2 C3 C4 3(2) . . . . ?
C1 C2 C3 C4 -178.1(14) . . . . ?
C2 C3 C4 C5 -2(2) . . . . ?
C3 C4 C5 C6 1(2) . . . . ?
C4 C5 C6 N1 0(2) . . . . ?
C4 C5 C6 C7 178.5(14) . . . . ?
C2 N1 C6 C5 1(2) . . . . ?
Nd1 N1 C6 C5 -179.6(11) . . . . ?
C2 N1 C6 C7 -177.7(12) . . . . ?
Nd1 N1 C6 C7 1.3(14) . . . . ?
C13 N2 C7 O3 1.1(18) . . . . ?
Nd1 N2 C7 O3 -171.3(9) . . . . ?
C13 N2 C7 C6 -176.6(14) . . . . ?
Nd1 N2 C7 C6 11(2) . . . . ?
C8 O3 C7 N2 0.7(17) . . . . ?
C8 O3 C7 C6 178.7(12) . . . . ?
C5 C6 C7 N2 172.2(16) . . . . ?
N1 C6 C7 N2 -9(2) . . . . ?
C5 C6 C7 O3 -5(2) . . . . ?
N1 C6 C7 O3 173.5(11) . . . . ?
C7 O3 C8 C9 179.4(15) . . . . ?
C7 O3 C8 C13 -2.2(15) . . . . ?
O3 C8 C9 C10 178.1(14) . . . . ?
C13 C8 C9 C10 0(2) . . . . ?
C8 C9 C10 C11 1(2) . . . . ?
C9 C10 C11 C12 -1(2) . . . . ?
C9 C10 C11 C14 -177.4(15) . . . . ?
C10 C11 C12 C13 0(2) . . . . ?
C14 C11 C12 C13 176.8(14) . . . . ?
C11 C12 C13 C8 0(2) . . . . ?
C11 C12 C13 N2 177.9(15) . . . . ?
C9 C8 C13 C12 0(2) . . . . ?
O3 C8 C13 C12 -178.8(13) . . . . ?
C9 C8 C13 N2 -178.7(14) . . . . ?
O3 C8 C13 N2 2.9(16) . . . . ?
C7 N2 C13 C12 179.6(16) . . . . ?
Nd1 N2 C13 C12 -11(3) . . . . ?
C7 N2 C13 C8 -2.4(16) . . . . ?
Nd1 N2 C13 C8 167.4(10) . . . . ?
Nd1 O4 C15 O5 -178.4(9) . . . . ?
Nd1 O4 C15 C16 3.1(17) . . . . ?
C20 N3 C16 C17 -2(2) . . . . ?
Nd1 N3 C16 C17 178.1(11) . . . . ?
C20 N3 C16 C15 178.5(12) . . . . ?
Nd1 N3 C16 C15 -1.1(15) . . . . ?
O4 C15 C16 N3 -1.0(18) . . . . ?
O5 C15 C16 N3 -179.6(12) . . . . ?
O4 C15 C16 C17 179.7(13) . . . . ?
O5 C15 C16 C17 1(2) . . . . ?
N3 C16 C17 C18 3(2) . . . . ?
C15 C16 C17 C18 -177.9(13) . . . . ?
C16 C17 C18 C19 -2(2) . . . . ?
C17 C18 C19 C20 0(2) . . . . ?
C16 N3 C20 C19 0(2) . . . . ?
Nd1 N3 C20 C19 179.9(11) . . . . ?
C16 N3 C20 C21 -178.2(12) . . . . ?
Nd1 N3 C20 C21 1.4(16) . . . . ?
C18 C19 C20 N3 1(2) . . . . ?
C18 C19 C20 C21 179.2(13) . . . . ?
C27 N4 C21 O6 -3.9(15) . . . . ?
Nd1 N4 C21 O6 178.5(8) . . . . ?
C27 N4 C21 C20 176.9(12) . . . . ?
Nd1 N4 C21 C20 -0.7(17) . . . . ?
C22 O6 C21 N4 2.7(14) . . . . ?
C22 O6 C21 C20 -178.1(11) . . . . ?
N3 C20 C21 N4 0(2) . . . . ?
C19 C20 C21 N4 -178.9(14) . . . . ?
N3 C20 C21 O6 -179.6(11) . . . . ?
C19 C20 C21 O6 2(2) . . . . ?
C21 O6 C22 C27 -0.2(14) . . . . ?
C21 O6 C22 C23 179.9(14) . . . . ?
C27 C22 C23 C24 3(2) . . . . ?
O6 C22 C23 C24 -176.9(13) . . . . ?
C22 C23 C24 C25 -3(2) . . . . ?
C23 C24 C25 C26 2(2) . . . . ?
C23 C24 C25 C28 178.1(14) . . . . ?
C24 C25 C26 C27 0(2) . . . . ?
C28 C25 C26 C27 -176.3(13) . . . . ?
O6 C22 C27 C26 178.3(12) . . . . ?
C23 C22 C27 C26 -2(2) . . . . ?
O6 C22 C27 N4 -1.9(15) . . . . ?
C23 C22 C27 N4 177.9(13) . . . . ?
C25 C26 C27 C22 0(2) . . . . ?
C25 C26 C27 N4 -179.5(14) . . . . ?
C21 N4 C27 C22 3.4(15) . . . . ?
Nd1 N4 C27 C22 -179.9(10) . . . . ?
C21 N4 C27 C26 -176.8(16) . . . . ?
Nd1 N4 C27 C26 0(2) . . . . ?
Nd1 O7 C29 O8 56(2) . . . . ?
Nd1 O7 C29 C30 -124.7(15) . . . . ?
C34 N5 C30 C31 0(2) . . . . ?
C34 N5 C30 C29 176.6(13) . . . . ?
O8 C29 C30 N5 -176.7(14) . . . . ?
O7 C29 C30 N5 3.8(19) . . . . ?
O8 C29 C30 C31 0(2) . . . . ?
O7 C29 C30 C31 -179.6(13) . . . . ?
N5 C30 C31 C32 -2(2) . . . . ?
C29 C30 C31 C32 -178.6(13) . . . . ?
C30 C31 C32 C33 2(2) . . . . ?
C31 C32 C33 C34 1(2) . . . . ?
C30 N5 C34 C33 3(2) . . . . ?
C30 N5 C34 C35 -179.9(13) . . . . ?
C32 C33 C34 N5 -4(2) . . . . ?
C32 C33 C34 C35 179.2(13) . . . . ?
C36 N6 C35 O9 1.3(18) . . . . ?
C36 N6 C35 C34 178.5(14) . . . . ?
C41 O9 C35 N6 -0.2(18) . . . . ?
C41 O9 C35 C34 -177.6(13) . . . . ?
N5 C34 C35 N6 177.9(14) . . . . ?
C33 C34 C35 N6 -5(2) . . . . ?
N5 C34 C35 O9 -5(2) . . . . ?
C33 C34 C35 O9 172.4(14) . . . . ?
C35 N6 C36 C37 -176.8(17) . . . . ?
C35 N6 C36 C41 -1.7(16) . . . . ?
N6 C36 C37 C38 172.5(16) . . . . ?
C41 C36 C37 C38 -2(2) . . . . ?
C36 C37 C38 C39 1(2) . . . . ?
C36 C37 C38 C42 -175.4(15) . . . . ?
C37 C38 C39 C40 0(2) . . . . ?
C42 C38 C39 C40 176.6(16) . . . . ?
C38 C39 C40 C41 0(3) . . . . ?
C35 O9 C41 C40 173.3(18) . . . . ?
C35 O9 C41 C36 -0.9(16) . . . . ?
C39 C40 C41 O9 -175.6(17) . . . . ?
C39 C40 C41 C36 -2(3) . . . . ?
C37 C36 C41 O9 177.8(13) . . . . ?
N6 C36 C41 O9 1.7(17) . . . . ?
C37 C36 C41 C40 3(2) . . . . ?
N6 C36 C41 C40 -173.0(15) . . . . ?
